data_4083863
loop_
_publ_author_name
'Saha, Debajyoti'
'Verma, Ravi'
'Kumar, Devesh'
'Pathak, Shubhrodeep'
'Bhunya, Sourav'
'Sarkar, Amitabha'

_publ_section_title
;
 A &#x201C;Hemilabile&#x201D; Palladium--Carbon Bond: Characterization
 and Its Implication in Catalysis
;
_journal_name_full Organometallics
_journal_page_first 140702101148002
_journal_paper_doi 10.1021/om5005435
_journal_year 2014
_chemical_formula_sum 'C24 H22 Cl2 N P Pd'
_chemical_formula_weight 532.70
_chemical_name_systematic
; 
 ? 
;
_space_group_IT_number 14
_symmetry_cell_setting monoclinic
_symmetry_space_group_name_Hall '-P 2yn'
_symmetry_space_group_name_H-M 'P 1 21/n 1'
_atom_sites_solution_hydrogens geom
_atom_sites_solution_primary direct
_atom_sites_solution_secondary difmap
_audit_creation_method SHELXL-97
_cell_angle_alpha 90.00
_cell_angle_beta 102.959(3)
_cell_angle_gamma 90.00
_cell_formula_units_Z 4
_cell_length_a 14.6160(17)
_cell_length_b 10.7894(13)
_cell_length_c 14.6807(18)
_cell_measurement_reflns_used 6106
_cell_measurement_temperature 293(2)
_cell_measurement_theta_max 24.88
_cell_measurement_theta_min 2.23
_cell_volume 2256.2(5)
_computing_cell_refinement 'Bruker SAINT'
_computing_data_collection 'Bruker APEX2'
_computing_data_reduction 'Bruker SAINT'
_computing_molecular_graphics 'MERCURY 3.2'
_computing_publication_material 'ORTEP 3V.2'
_computing_structure_refinement 'SHELXL-97 (Sheldrick, 2008)'
_computing_structure_solution 'SHELXS-97 (Sheldrick, 2008)'
_diffrn_ambient_temperature 293(2)
_diffrn_measured_fraction_theta_full 0.998
_diffrn_measured_fraction_theta_max 0.998
_diffrn_measurement_device_type 'Bruker APEX-II CCD'
_diffrn_measurement_method '\f and \w scans'
_diffrn_radiation_monochromator graphite
_diffrn_radiation_source 'fine-focus sealed tube'
_diffrn_radiation_type MoK\a
_diffrn_radiation_wavelength 0.71073
_diffrn_reflns_av_R_equivalents 0.0423
_diffrn_reflns_av_sigmaI/netI 0.0291
_diffrn_reflns_limit_h_max 17
_diffrn_reflns_limit_h_min -18
_diffrn_reflns_limit_k_max 12
_diffrn_reflns_limit_k_min -13
_diffrn_reflns_limit_l_max 18
_diffrn_reflns_limit_l_min -18
_diffrn_reflns_number 29418
_diffrn_reflns_theta_full 26.71
_diffrn_reflns_theta_max 26.71
_diffrn_reflns_theta_min 1.78
_exptl_absorpt_coefficient_mu 1.141
_exptl_absorpt_correction_T_max 0.8944
_exptl_absorpt_correction_T_min 0.8210
_exptl_absorpt_correction_type multi-scan
_exptl_absorpt_process_details SADABS
_exptl_crystal_colour RED
_exptl_crystal_density_diffrn 1.568
_exptl_crystal_density_method 'not measured'
_exptl_crystal_description BLOCK
_exptl_crystal_F_000 1072
_exptl_crystal_size_max 0.18
_exptl_crystal_size_mid 0.12
_exptl_crystal_size_min 0.10
_refine_diff_density_max 0.433
_refine_diff_density_min -0.939
_refine_diff_density_rms 0.082
_refine_ls_extinction_method none
_refine_ls_goodness_of_fit_ref 0.912
_refine_ls_hydrogen_treatment mixed
_refine_ls_matrix_type full
_refine_ls_number_parameters 264
_refine_ls_number_reflns 4761
_refine_ls_number_restraints 0
_refine_ls_restrained_S_all 0.912
_refine_ls_R_factor_all 0.0490
_refine_ls_R_factor_gt 0.0355
_refine_ls_shift/su_max 0.002
_refine_ls_shift/su_mean 0.000
_refine_ls_structure_factor_coef Fsqd
_refine_ls_weighting_details 'calc w=1/[\s^2^(Fo^2^)+(0.1000P)^2^+0.5107P] where P=(Fo^2^+2Fc^2^)/3'
_refine_ls_weighting_scheme calc
_refine_ls_wR_factor_gt 0.1152
_refine_ls_wR_factor_ref 0.1298
_reflns_number_gt 3803
_reflns_number_total 4761
_reflns_threshold_expression >2sigma(I)
_cod_data_source_file om5005435_si_002.cif
_cod_data_source_block TEST1
_cod_depositor_comments
;
The following automatic conversions were performed:

'_symmetry_cell_setting' value 'Monoclinic' changed to 'monoclinic'
according to
/usr/data/users/saulius/crontab/automatic-downloads/rss-feeds/ACS/lib/dictionaries/cif_core.dic
dictionary named 'cif_core.dic' version 2.4.2 from
2011-04-26.

'_exptl_absorpt_correction_type' value 'MULTI-SCAN'
changed to 'multi-scan' according to
/usr/data/users/saulius/crontab/automatic-downloads/rss-feeds/ACS/lib/dictionaries/cif_core.dic
dictionary named 'cif_core.dic' version 2.4.2 from 2011-04-26.

Automatic conversion script
Id: cif_fix_values 2281 2013-09-26 08:29:07Z andrius 
;
_cod_original_sg_symbol_H-M P2(1)/n
_cod_database_code 4083863

loop_
_symmetry_equiv_pos_as_xyz
'x, y, z'
'-x+1/2, y+1/2, -z+1/2'
'-x, -y, -z'
'x-1/2, -y-1/2, z-1/2'

loop_
_atom_site_label
_atom_site_type_symbol
_atom_site_fract_x
_atom_site_fract_y
_atom_site_fract_z
_atom_site_U_iso_or_equiv
_atom_site_adp_type
_atom_site_occupancy
_atom_site_symmetry_multiplicity
_atom_site_calc_flag
_atom_site_refinement_flags
Pd1 Pd 0.510870(17) 0.00914(2) 0.233009(18) 0.03533(13) Uani 1 1 d .
P1 P 0.40226(6) 0.15052(8) 0.24514(6) 0.0333(2) Uani 1 1 d .
Cl1 Cl 0.62490(8) -0.14572(11) 0.23194(9) 0.0653(3) Uani 1 1 d .
Cl2 Cl 0.41861(7) -0.13422(9) 0.28789(9) 0.0591(3) Uani 1 1 d .
C19 C 0.3488(2) 0.1361(3) 0.3446(2) 0.0400(8) Uani 1 1 d .
C13 C 0.3075(2) 0.1524(3) 0.1411(2) 0.0379(7) Uani 1 1 d .
C14 C 0.2845(3) 0.0428(4) 0.0909(3) 0.0489(9) Uani 1 1 d .
H14 H 0.3177 -0.0295 0.1103 0.059 Uiso 1 1 calc R
C20 C 0.4066(3) 0.1243(4) 0.4329(3) 0.0549(10) Uani 1 1 d .
H20 H 0.4709 0.1145 0.4397 0.066 Uiso 1 1 calc R
C15 C 0.2125(3) 0.0422(5) 0.0124(3) 0.0638(11) Uani 1 1 d .
H15 H 0.1972 -0.0308 -0.0213 0.077 Uiso 1 1 calc R
C16 C 0.1626(3) 0.1491(5) -0.0167(3) 0.0648(12) Uani 1 1 d .
H16 H 0.1138 0.1478 -0.0696 0.078 Uiso 1 1 calc R
C24 C 0.2530(3) 0.1483(4) 0.3359(3) 0.0542(10) Uani 1 1 d .
H24 H 0.2138 0.1569 0.2770 0.065 Uiso 1 1 calc R
C18 C 0.2570(3) 0.2585(4) 0.1113(3) 0.0524(9) Uani 1 1 d .
H18 H 0.2712 0.3322 0.1444 0.063 Uiso 1 1 calc R
C17 C 0.1844(3) 0.2549(5) 0.0312(3) 0.0672(12) Uani 1 1 d .
H17 H 0.1508 0.3267 0.0109 0.081 Uiso 1 1 calc R
C21 C 0.3684(3) 0.1271(5) 0.5113(3) 0.0700(13) Uani 1 1 d .
H21 H 0.4077 0.1215 0.5705 0.084 Uiso 1 1 calc R
C22 C 0.2734(4) 0.1379(5) 0.5023(3) 0.0790(14) Uani 1 1 d .
H22 H 0.2483 0.1386 0.5552 0.095 Uiso 1 1 calc R
C23 C 0.2151(3) 0.1480(5) 0.4145(3) 0.0755(14) Uani 1 1 d .
H23 H 0.1505 0.1545 0.4081 0.091 Uiso 1 1 calc R
C12 C 0.4462(2) 0.3090(3) 0.2578(2) 0.0403(8) Uani 1 1 d .
C8 C 0.5510(4) 0.4617(4) 0.2147(3) 0.0636(12) Uani 1 1 d .
H8 H 0.5969 0.4818 0.1823 0.076 Uiso 1 1 calc R
C7 C 0.5115(3) 0.3447(3) 0.2069(3) 0.0465(9) Uani 1 1 d .
C3 C 0.6012(3) 0.0850(4) 0.0978(3) 0.0639(12) Uani 1 1 d .
H3 H 0.6356 0.0131 0.0950 0.077 Uiso 1 1 calc R
C10 C 0.4572(4) 0.5167(4) 0.3222(4) 0.0622(13) Uani 1 1 d .
H10 H 0.4385 0.5748 0.3612 0.075 Uiso 1 1 calc R
C1 C 0.6770(3) 0.1688(5) 0.2622(4) 0.0710(13) Uani 1 1 d .
H1A H 0.7076 0.0912 0.2812 0.106 Uiso 1 1 calc R
H1B H 0.6556 0.2043 0.3137 0.106 Uiso 1 1 calc R
H1C H 0.7204 0.2244 0.2432 0.106 Uiso 1 1 calc R
C9 C 0.5212(4) 0.5494(4) 0.2718(3) 0.0669(13) Uani 1 1 d .
H9 H 0.5448 0.6297 0.2754 0.080 Uiso 1 1 calc R
C6 C 0.4423(4) 0.3388(5) -0.0023(3) 0.0818(16) Uani 1 1 d .
H6A H 0.4402 0.4125 0.0338 0.123 Uiso 1 1 calc R
H6B H 0.3811 0.3015 -0.0176 0.123 Uiso 1 1 calc R
H6C H 0.4615 0.3596 -0.0588 0.123 Uiso 1 1 calc R
C4 C 0.5499(4) 0.1452(5) 0.0226(3) 0.0734(14) Uani 1 1 d .
H4 H 0.5423 0.1205 -0.0393 0.088 Uiso 1 1 calc R
N1 N 0.5390(2) 0.2537(3) 0.1468(2) 0.0486(7) Uani 1 1 d .
C2 C 0.5950(3) 0.1475(4) 0.1824(3) 0.0499(9) Uani 1 1 d .
C5 C 0.5106(3) 0.2498(4) 0.0532(3) 0.0595(11) Uani 1 1 d .
C11 C 0.4193(3) 0.3978(3) 0.3164(3) 0.0515(9) Uani 1 1 d .
H11 H 0.3759 0.3773 0.3515 0.062 Uiso 1 1 calc R

loop_
_atom_site_aniso_label
_atom_site_aniso_U_11
_atom_site_aniso_U_22
_atom_site_aniso_U_33
_atom_site_aniso_U_23
_atom_site_aniso_U_13
_atom_site_aniso_U_12
Pd1 0.03060(19) 0.03484(18) 0.04028(19) -0.00020(10) 0.00737(12) 0.00151(9)
P1 0.0298(4) 0.0327(4) 0.0361(4) -0.0002(3) 0.0045(3) 0.0010(3)
Cl1 0.0604(6) 0.0657(7) 0.0737(7) 0.0029(5) 0.0234(5) 0.0282(5)
Cl2 0.0546(6) 0.0394(5) 0.0867(8) 0.0097(5) 0.0232(5) -0.0055(4)
C19 0.0379(18) 0.0435(19) 0.0377(18) 0.0016(14) 0.0064(14) 0.0016(14)
C13 0.0343(17) 0.0456(19) 0.0341(16) -0.0005(14) 0.0081(13) 0.0043(14)
C14 0.044(2) 0.053(2) 0.047(2) -0.0088(18) 0.0036(16) -0.0016(18)
C20 0.047(2) 0.072(3) 0.043(2) 0.0080(19) 0.0048(16) 0.0069(19)
C15 0.058(3) 0.079(3) 0.050(2) -0.018(2) 0.001(2) -0.010(2)
C16 0.054(2) 0.089(3) 0.041(2) 0.003(2) -0.0117(18) -0.008(2)
C24 0.041(2) 0.075(3) 0.048(2) 0.0024(19) 0.0122(16) 0.0066(19)
C18 0.052(2) 0.051(2) 0.049(2) 0.0012(18) 0.0013(17) 0.0081(18)
C17 0.058(3) 0.079(3) 0.056(2) 0.018(2) -0.005(2) 0.020(2)
C21 0.079(3) 0.092(4) 0.035(2) 0.006(2) 0.004(2) -0.001(3)
C22 0.085(3) 0.112(4) 0.048(3) 0.004(3) 0.031(2) 0.012(3)
C23 0.055(3) 0.117(4) 0.062(3) 0.005(3) 0.027(2) 0.012(3)
C12 0.0438(19) 0.0354(18) 0.0379(17) 0.0003(14) 0.0011(14) 0.0021(14)
C8 0.091(4) 0.042(2) 0.060(3) 0.009(2) 0.021(2) -0.015(2)
C7 0.062(2) 0.0369(19) 0.0386(18) 0.0032(15) 0.0083(16) -0.0068(16)
C3 0.069(3) 0.065(3) 0.069(3) -0.008(2) 0.041(2) -0.012(2)
C10 0.077(3) 0.034(2) 0.066(3) -0.0076(18) -0.004(3) 0.0102(19)
C1 0.041(2) 0.075(3) 0.095(4) -0.011(3) 0.011(2) -0.019(2)
C9 0.094(4) 0.027(2) 0.072(3) -0.0024(19) 0.000(3) -0.011(2)
C6 0.129(5) 0.066(3) 0.047(3) 0.011(2) 0.010(3) -0.015(3)
C4 0.113(4) 0.067(3) 0.051(3) -0.010(2) 0.043(3) -0.019(3)
N1 0.064(2) 0.0434(17) 0.0430(16) -0.0007(13) 0.0207(14) -0.0136(15)
C2 0.047(2) 0.049(2) 0.060(2) -0.0022(18) 0.0254(18) -0.0082(17)
C5 0.081(3) 0.057(2) 0.045(2) 0.0020(19) 0.023(2) -0.023(2)
C11 0.058(2) 0.039(2) 0.054(2) -0.0027(17) 0.0032(18) 0.0093(17)

loop_
_atom_type_symbol
_atom_type_description
_atom_type_scat_dispersion_real
_atom_type_scat_dispersion_imag
_atom_type_scat_source
C C 0.0033 0.0016 'International Tables Vol C Tables 4.2.6.8 and 6.1.1.4'
H H 0.0000 0.0000 'International Tables Vol C Tables 4.2.6.8 and 6.1.1.4'
N N 0.0061 0.0033 'International Tables Vol C Tables 4.2.6.8 and 6.1.1.4'
P P 0.1023 0.0942 'International Tables Vol C Tables 4.2.6.8 and 6.1.1.4'
Cl Cl 0.1484 0.1585 'International Tables Vol C Tables 4.2.6.8 and 6.1.1.4'
Pd Pd -0.9988 1.0072 'International Tables Vol C Tables 4.2.6.8 and 6.1.1.4'

loop_
_geom_angle_atom_site_label_1
_geom_angle_atom_site_label_2
_geom_angle_atom_site_label_3
_geom_angle
C2 Pd1 P1 91.43(11)
C2 Pd1 Cl2 178.47(11)
P1 Pd1 Cl2 87.06(4)
C2 Pd1 Cl1 91.69(11)
P1 Pd1 Cl1 175.52(4)
Cl2 Pd1 Cl1 89.81(4)
C19 P1 C13 107.09(15)
C19 P1 C12 101.79(17)
C13 P1 C12 105.06(15)
C19 P1 Pd1 116.60(11)
C13 P1 Pd1 111.18(11)
C12 P1 Pd1 114.08(12)
C24 C19 C20 119.1(3)
C24 C19 P1 121.9(3)
C20 C19 P1 118.7(3)
C18 C13 C14 119.2(3)
C18 C13 P1 121.9(3)
C14 C13 P1 118.9(3)
C15 C14 C13 119.7(4)
C19 C20 C21 120.1(4)
C14 C15 C16 120.4(4)
C17 C16 C15 120.2(4)
C19 C24 C23 120.6(4)
C13 C18 C17 119.7(4)
C16 C17 C18 120.8(4)
C22 C21 C20 120.7(4)
C21 C22 C23 119.8(4)
C22 C23 C24 119.8(4)
C7 C12 C11 117.4(3)
C7 C12 P1 118.3(3)
C11 C12 P1 124.3(3)
C7 C8 C9 119.1(5)
C8 C7 C12 122.2(4)
C8 C7 N1 120.3(4)
C12 C7 N1 117.5(3)
C4 C3 C2 110.4(4)
C9 C10 C11 121.1(4)
C10 C9 C8 119.7(4)
C3 C4 C5 108.7(4)
C5 N1 C2 111.5(3)
C5 N1 C7 125.8(4)
C2 N1 C7 122.4(3)
C3 C2 N1 101.6(4)
C3 C2 C1 123.8(4)
N1 C2 C1 117.0(4)
C3 C2 Pd1 97.1(3)
N1 C2 Pd1 110.7(2)
C1 C2 Pd1 104.7(3)
N1 C5 C4 107.5(4)
N1 C5 C6 123.7(4)
C4 C5 C6 128.6(4)
C10 C11 C12 120.4(4)

loop_
_geom_bond_atom_site_label_1
_geom_bond_atom_site_label_2
_geom_bond_distance
Pd1 C2 2.169(4)
Pd1 P1 2.2373(9)
Pd1 Cl2 2.3125(10)
Pd1 Cl1 2.3626(10)
P1 C19 1.810(4)
P1 C13 1.817(3)
P1 C12 1.821(4)
C19 C24 1.383(5)
C19 C20 1.385(5)
C13 C18 1.380(5)
C13 C14 1.394(5)
C14 C15 1.376(5)
C20 C21 1.386(6)
C15 C16 1.380(7)
C16 C17 1.341(6)
C24 C23 1.388(6)
C18 C17 1.396(5)
C21 C22 1.370(7)
C22 C23 1.381(7)
C12 C7 1.391(5)
C12 C11 1.402(5)
C8 C7 1.383(6)
C8 C9 1.398(7)
C7 N1 1.437(5)
C3 C4 1.353(7)
C3 C2 1.434(6)
C10 C9 1.363(7)
C10 C11 1.392(6)
C1 C2 1.494(6)
C6 C5 1.489(6)
C4 C5 1.386(6)
N1 C5 1.344(5)
N1 C2 1.437(5)
